data_4344509
loop_
_publ_author_name
'Boldrini, P.'
'Ireland, P.R.'
'Brown, I.'
'Luk, W.C.'
'Gillespie, R.J.'
'Slim, D.R.'
'Vekris, J.E.'

_publ_section_title
;
 Preparation and crystal structures of ditellurium octaselenium
 bis(hexafluoroarsenate)-sulfur dioxide, Te2 Se8 (As F6)2 S O2 and
 tetratellurium hexaselenium- bis(hexafluoroarsenate), Te3.7 Se6.3 (As
 F6)2
;
_journal_name_full 'Inorganic Chemistry'
_journal_page_first 765
_journal_page_last 770
_journal_volume 15
_journal_year 1976
_chemical_formula_sum 'As2 F12 O2 S Se8 Te2'
_chemical_name_systematic '(Te2 Se8 (As F6)2) (S O2)'
_space_group_IT_number 14
_symmetry_space_group_name_Hall '-P 2ybc'
_symmetry_space_group_name_H-M 'P 1 21/c 1'
_cell_angle_alpha 90
_cell_angle_beta 91.52
_cell_angle_gamma 90
_cell_formula_units_Z 4
_cell_length_a 7.337
_cell_length_b 8.545
_cell_length_c 36.03
_cell_volume 2258.094
_citation_journal_id_ASTM INOCAJ
_cod_data_source_file Boldrini_INOCAJ_1976_1954.cif
_cod_data_source_block As2F12O2S1Se8Te2
_cod_original_formula_sum 'As2 F12 O2 S1 Se8 Te2'
_cod_database_code 4344509

loop_
_symmetry_equiv_pos_as_xyz
x,y,z
-x,y+1/2,-z+1/2
-x,-y,-z
x,-y-1/2,z-1/2

loop_
_atom_site_label
_atom_site_type_symbol
_atom_site_fract_x
_atom_site_fract_y
_atom_site_fract_z
_atom_site_occupancy
_atom_site_U_iso_or_equiv
Se8 Se 0.1021 0.0324 0.2937 1 0.0
F11 F-1 0.207 0.238 0.0762 1 0.0
Se4 Se 0.0538 0.5218 0.3805 1 0.0
As1 As+5 0.3946 0.2432 0.2077 1 0.0
O2 O-2 0.2396 0.5213 0.4673 1 0.0
Se2 Se 0.4249 0.283 0.3299 1 0.0
F8 F-1 0.4299 0.3019 0.0378 1 0.0
Te1 Te+1 0.3074 0.1718 0.4278 1 0.0
Se5 Se 0.3416 -0.0622 0.3833 1 0.0
F10 F-1 0.3038 0.4956 0.0775 1 0.0
S1 S+4 0.2607 0.6499 0.4923 1 0.0
F1 F-1 0.4344 0.0656 0.228 1 0.0
O1 O-2 0.3797 0.6258 0.5259 1 0.0
Se1 Se -0.0149 0.2702 0.4029 1 0.0
Se7 Se 0.0596 -0.0858 0.3533 1 0.0
F6 F-1 0.5981 0.3217 0.2174 1 0.0
F7 F-1 0.0172 0.4508 0.0548 1 0.0
F9 F-1 0.1365 0.2722 0.0116 1 0.0
F4 F-1 0.4849 0.1797 0.1682 1 0.0
Se6 Se -0.0876 0.2501 0.2969 1 0.0
F3 F-1 0.3131 0.3074 0.2485 1 0.0
F12 F-1 0.248 0.525 0.0146 1 0.0
F5 F-1 0.1821 0.1721 0.1962 1 0.0
As2 As+5 0.2207 0.3724 0.0463 1 0.0
F2 F-1 0.3483 0.4153 0.1863 1 0.0
Te2 Te+1 0.1502 0.4669 0.3133 1 0.0
Se3 Se 0.5016 0.3757 0.3904 1 0.0
